data_7006258
loop_
_publ_author_name
'Schenk, Christian'
'Schnepf, Andreas'

_publ_section_title
;
 Ge4Br4[Mn(CO)5]4 and Ge6Br2[Mn(CO)5]6: first germanium cluster
 compounds containing Mn(CO)5 ligands.
;
_journal_issue 46
_journal_name_full 'Dalton transactions (Cambridge, England : 2003)'
_journal_page_first 5400
_journal_page_last 5404
_journal_paper_doi 10.1039/b711404d
_journal_year 2007
_chemical_formula_sum 'C38 H16 Br2 Ge6 Mn6 O32'
_chemical_formula_weight 1909.51
_chemical_name_systematic
;
?
;
_space_group_IT_number 2
_symmetry_cell_setting triclinic
_symmetry_space_group_name_Hall '-P 1'
_symmetry_space_group_name_H-M 'P -1'
_atom_sites_solution_hydrogens geom
_atom_sites_solution_primary direct
_atom_sites_solution_secondary difmap
_audit_creation_method SHELXL-97
_cell_angle_alpha 92.677(7)
_cell_angle_beta 98.768(6)
_cell_angle_gamma 97.127(6)
_cell_formula_units_Z 2
_cell_length_a 11.8044(9)
_cell_length_b 12.0886(10)
_cell_length_c 20.6794(17)
_cell_measurement_reflns_used 19599
_cell_measurement_temperature 150(2)
_cell_measurement_theta_max 25.97
_cell_measurement_theta_min 1.64
_cell_volume 2887.4(4)
_computing_structure_refinement 'SHELXL-97 (Sheldrick, 1997)'
_computing_structure_solution 'SHELXS-97 (Sheldrick, 1990)'
_diffrn_ambient_temperature 155(2)
_diffrn_measured_fraction_theta_full 0.927
_diffrn_measured_fraction_theta_max 0.927
_diffrn_radiation_monochromator graphite
_diffrn_radiation_source 'fine-focus sealed tube'
_diffrn_radiation_type MoK\a
_diffrn_radiation_wavelength 0.71073
_diffrn_reflns_av_R_equivalents 0.0547
_diffrn_reflns_av_sigmaI/netI 0.0707
_diffrn_reflns_limit_h_max 14
_diffrn_reflns_limit_h_min -14
_diffrn_reflns_limit_k_max 14
_diffrn_reflns_limit_k_min -14
_diffrn_reflns_limit_l_max 25
_diffrn_reflns_limit_l_min -25
_diffrn_reflns_number 20623
_diffrn_reflns_theta_full 26.02
_diffrn_reflns_theta_max 26.02
_diffrn_reflns_theta_min 1.70
_exptl_absorpt_coefficient_mu 5.811
_exptl_absorpt_correction_T_max 0.6780
_exptl_absorpt_correction_T_min 0.4674
_exptl_absorpt_correction_type numerical
_exptl_crystal_colour red
_exptl_crystal_density_diffrn 2.196
_exptl_crystal_density_method 'not measured'
_exptl_crystal_description block
_exptl_crystal_F_000 1824
_exptl_crystal_size_max 0.15
_exptl_crystal_size_mid 0.1
_exptl_crystal_size_min 0.05
_refine_diff_density_max 0.800
_refine_diff_density_min -2.297
_refine_diff_density_rms 0.162
_refine_ls_extinction_method none
_refine_ls_goodness_of_fit_ref 0.985
_refine_ls_hydrogen_treatment mixed
_refine_ls_matrix_type full
_refine_ls_number_parameters 753
_refine_ls_number_reflns 10557
_refine_ls_number_restraints 19
_refine_ls_restrained_S_all 0.985
_refine_ls_R_factor_all 0.0856
_refine_ls_R_factor_gt 0.0563
_refine_ls_shift/su_max 0.000
_refine_ls_shift/su_mean 0.000
_refine_ls_structure_factor_coef Fsqd
_refine_ls_weighting_details 'calc w=1/[\s^2^(Fo^2^)+(0.0956P)^2^+0.0000P] where P=(Fo^2^+2Fc^2^)/3'
_refine_ls_weighting_scheme calc
_refine_ls_wR_factor_gt 0.1417
_refine_ls_wR_factor_ref 0.1567
_reflns_number_gt 7300
_reflns_number_total 10557
_reflns_threshold_expression >2sigma(I)
_cod_data_source_file b711404d.txt
_cod_data_source_block cs64tric
_cod_original_sg_symbol_H-M P-1
_cod_database_code 7006258

loop_
_symmetry_equiv_pos_as_xyz
'x, y, z'
'-x, -y, -z'

loop_
_atom_site_label
_atom_site_type_symbol
_atom_site_fract_x
_atom_site_fract_y
_atom_site_fract_z
_atom_site_U_iso_or_equiv
_atom_site_adp_type
_atom_site_occupancy
_atom_site_symmetry_multiplicity
_atom_site_calc_flag
_atom_site_refinement_flags
_atom_site_disorder_assembly
_atom_site_disorder_group
Br1 Br 0.02532(10) -0.52960(8) 0.26619(5) 0.0551(3) Uani 1 1 d . . .
Br2 Br 0.24084(11) -0.04331(9) 0.11369(6) 0.0592(3) Uani 1 1 d . . .
Ge1 Ge 0.10155(8) -0.04632(6) 0.18734(4) 0.0350(2) Uani 1 1 d . . .
Ge2 Ge 0.15139(8) -0.37436(7) 0.32422(4) 0.0356(2) Uani 1 1 d . . .
Ge3 Ge 0.03615(8) -0.21483(7) 0.31337(4) 0.0332(2) Uani 1 1 d . . .
Ge4 Ge 0.02800(8) -0.24740(6) 0.19093(4) 0.03094(19) Uani 1 1 d . . .
Ge5 Ge 0.23332(8) -0.27424(6) 0.23561(4) 0.0323(2) Uani 1 1 d . . .
Ge6 Ge 0.21290(8) -0.09090(6) 0.29323(4) 0.0329(2) Uani 1 1 d . . .
Mn1 Mn 0.25816(12) -0.45256(11) 0.42409(7) 0.0404(3) Uani 1 1 d . . .
Mn2 Mn -0.01127(13) 0.11458(10) 0.15789(6) 0.0379(3) Uani 1 1 d . . .
Mn3 Mn -0.11828(12) -0.17675(11) 0.38067(6) 0.0385(3) Uani 1 1 d . . .
Mn4 Mn -0.11554(12) -0.35577(10) 0.09896(6) 0.0348(3) Uani 1 1 d . . .
Mn5 Mn 0.38455(12) -0.34145(11) 0.17513(7) 0.0394(3) Uani 1 1 d . . .
Mn6 Mn 0.35428(12) 0.05195(10) 0.36702(6) 0.0373(3) Uani 1 1 d . . .
O1A O 0.4434(6) -0.2668(5) 0.4101(3) 0.0505(16) Uani 1 1 d . . .
O1D O 0.3391(7) -0.6007(6) 0.3259(4) 0.062(2) Uani 1 1 d . . .
O1E O 0.1497(8) -0.3026(6) 0.5084(4) 0.066(2) Uani 1 1 d . . .
O1B O 0.0521(7) -0.6242(6) 0.4236(4) 0.068(2) Uani 1 1 d . . .
O1C O 0.3924(8) -0.5447(7) 0.5384(4) 0.072(2) Uani 1 1 d . . .
O2B O 0.1884(7) 0.2198(6) 0.0984(4) 0.0612(19) Uani 1 1 d . . .
O2D O 0.1052(7) 0.2227(6) 0.2886(3) 0.0575(18) Uani 1 1 d . . .
O2C O -0.1048(7) -0.0269(5) 0.0345(3) 0.0526(17) Uani 1 1 d . . .
O2A O -0.1437(7) 0.3014(6) 0.1205(4) 0.061(2) Uani 1 1 d . . .
O2E O -0.2052(7) -0.0047(6) 0.2154(3) 0.0553(18) Uani 1 1 d . . .
O3A O -0.3109(7) -0.1452(8) 0.4539(4) 0.070(2) Uani 1 1 d . . .
O3D O -0.1084(8) -0.4120(6) 0.4171(4) 0.063(2) Uani 1 1 d . . .
O3C O -0.0864(8) 0.0595(6) 0.3460(4) 0.063(2) Uani 1 1 d . . .
O3B O 0.0735(7) -0.0928(6) 0.4898(4) 0.0562(18) Uani 1 1 d . . .
O3E O -0.2753(7) -0.2463(6) 0.2537(3) 0.0553(17) Uani 1 1 d . . .
O4B O -0.2669(6) -0.1772(5) 0.1110(4) 0.0516(16) Uani 1 1 d . . .
O4A O 0.0166(6) -0.2204(6) 0.0106(3) 0.0530(17) Uani 1 1 d . . .
O4E O 0.0500(6) -0.5224(5) 0.0908(4) 0.0530(17) Uani 1 1 d . . .
O4D O -0.2858(7) -0.4641(6) -0.0140(4) 0.063(2) Uani 1 1 d . . .
O4C O -0.2354(7) -0.4774(7) 0.1972(4) 0.069(2) Uani 1 1 d . . .
O5D O 0.5239(7) -0.3760(6) 0.3041(4) 0.0575(18) Uani 1 1 d . . .
O5B O 0.2224(7) -0.3161(6) 0.0523(4) 0.0552(17) Uani 1 1 d . . .
O5C O 0.2631(7) -0.5732(5) 0.1818(4) 0.062(2) Uani 1 1 d . . .
O5A O 0.5531(7) -0.4274(8) 0.0983(4) 0.071(2) Uani 1 1 d . . .
O5E O 0.5039(7) -0.1058(6) 0.1802(4) 0.069(2) Uani 1 1 d . . .
O6E O 0.3358(7) 0.1750(5) 0.2440(3) 0.0531(17) Uani 1 1 d . . .
O6A O 0.5412(7) -0.0698(6) 0.3260(4) 0.0561(18) Uani 1 1 d . . .
O6B O 0.1484(7) 0.1347(6) 0.4139(4) 0.0590(19) Uani 1 1 d . . .
O6D O 0.3431(8) -0.0923(6) 0.4797(4) 0.064(2) Uani 1 1 d . . .
O6C O 0.5093(7) 0.2440(6) 0.4403(4) 0.0604(19) Uani 1 1 d . . .
O100 O -0.2136(16) -0.7201(13) 0.3083(13) 0.204(10) Uani 1 1 d . . .
C1A C 0.3730(9) -0.3381(7) 0.4159(5) 0.043(2) Uani 1 1 d . . .
C1E C 0.1926(9) -0.3567(8) 0.4756(5) 0.049(2) Uani 1 1 d . . .
C1D C 0.3083(9) -0.5433(7) 0.3628(5) 0.046(2) Uani 1 1 d . . .
C1C C 0.3401(10) -0.5101(9) 0.4936(5) 0.054(2) Uani 1 1 d . . .
C1B C 0.1295(10) -0.5590(8) 0.4223(5) 0.051(2) Uani 1 1 d . . .
C2D C 0.0595(9) 0.1802(7) 0.2386(5) 0.047(2) Uani 1 1 d . . .
C2C C -0.0673(9) 0.0276(7) 0.0807(5) 0.043(2) Uani 1 1 d . . .
C2B C 0.1149(10) 0.1783(7) 0.1208(5) 0.047(2) Uani 1 1 d . . .
C2A C -0.0938(9) 0.2297(7) 0.1353(5) 0.046(2) Uani 1 1 d . . .
C2E C -0.1297(9) 0.0403(7) 0.1941(5) 0.043(2) Uani 1 1 d . . .
C3D C -0.1128(9) -0.3248(8) 0.4028(5) 0.047(2) Uani 1 1 d . . .
C3C C -0.0998(9) -0.0316(9) 0.3576(4) 0.048(2) Uani 1 1 d . . .
C3B C 0.0001(9) -0.1285(7) 0.4492(5) 0.044(2) Uani 1 1 d . . .
C3A C -0.2346(9) -0.1559(9) 0.4268(5) 0.050(2) Uani 1 1 d . . .
C3E C -0.2156(9) -0.2208(8) 0.3031(5) 0.046(2) Uani 1 1 d . . .
C4B C -0.2079(9) -0.2447(7) 0.1076(4) 0.042(2) Uani 1 1 d . . .
C4A C -0.0340(8) -0.2708(7) 0.0452(4) 0.041(2) Uani 1 1 d . . .
C4E C -0.0109(9) -0.4583(7) 0.0959(4) 0.040(2) Uani 1 1 d . . .
C4D C -0.2200(9) -0.4245(8) 0.0297(5) 0.048(2) Uani 1 1 d . . .
C4C C -0.1858(9) -0.4325(8) 0.1607(5) 0.050(2) Uani 1 1 d . . .
C5D C 0.4716(8) -0.3592(7) 0.2553(5) 0.042(2) Uani 1 1 d . . .
C5C C 0.3062(9) -0.4848(8) 0.1779(5) 0.046(2) Uani 1 1 d . . .
C5B C 0.2828(9) -0.3227(7) 0.0983(5) 0.045(2) Uani 1 1 d . . .
C5A C 0.4905(10) -0.3925(9) 0.1282(5) 0.056(3) Uani 1 1 d . . .
C5E C 0.4529(10) -0.1944(9) 0.1783(5) 0.054(2) Uani 1 1 d . . .
C6E C 0.3439(8) 0.1300(7) 0.2903(5) 0.042(2) Uani 1 1 d . . .
C6D C 0.3501(9) -0.0378(7) 0.4371(5) 0.043(2) Uani 1 1 d . . .
C6C C 0.4500(10) 0.1690(8) 0.4129(5) 0.050(2) Uani 1 1 d . . .
C6B C 0.2256(10) 0.1041(7) 0.3931(4) 0.045(2) Uani 1 1 d . . .
C6A C 0.4726(9) -0.0220(7) 0.3404(4) 0.042(2) Uani 1 1 d . . .
C100 C -0.3126(15) -0.8157(13) 0.3107(13) 0.128(8) Uani 1 1 d . . .
H10A H -0.3128 -0.8748 0.2759 0.154 Uiso 1 1 calc R . .
H10B H -0.3012 -0.8491 0.3537 0.154 Uiso 1 1 calc R . .
C101 C -0.4119(9) -0.7744(9) 0.3021(7) 0.063(3) Uani 1 1 d . . .
H10C H -0.4537 -0.7927 0.3390 0.076 Uiso 1 1 calc R . .
H10D H -0.4603 -0.8094 0.2612 0.076 Uiso 1 1 calc R . .
C102 C -0.3948(13) -0.6586(13) 0.2983(10) 0.100(5) Uani 1 1 d . . .
H10E H -0.4473 -0.6225 0.3231 0.120 Uiso 1 1 calc R . .
H10F H -0.4092 -0.6389 0.2521 0.120 Uiso 1 1 calc R . .
C103 C -0.2719(14) -0.6224(12) 0.3278(7) 0.083(4) Uani 1 1 d . . .
H10G H -0.2631 -0.6103 0.3761 0.100 Uiso 1 1 calc R . .
H10H H -0.2405 -0.5530 0.3094 0.100 Uiso 1 1 calc R . .
O110 O -0.465(2) -0.775(2) -0.0093(12) 0.116(10) Uiso 0.52(3) 1 d PD A 1
C110 C -0.457(5) -0.705(3) 0.0516(19) 0.153(19) Uiso 0.52(3) 1 d PD A 1
H11A H -0.5103 -0.6480 0.0463 0.183 Uiso 0.52(3) 1 calc PR A 1
H11B H -0.3768 -0.6670 0.0661 0.183 Uiso 0.52(3) 1 calc PR A 1
C111 C -0.491(4) -0.789(4) 0.099(2) 0.148(19) Uiso 0.52(3) 1 d PD A 1
H11C H -0.5734 -0.8210 0.0868 0.177 Uiso 0.52(3) 1 calc PR A 1
H11D H -0.4764 -0.7562 0.1443 0.177 Uiso 0.52(3) 1 calc PR A 1
C112 C -0.411(4) -0.875(4) 0.088(2) 0.127(15) Uiso 0.52(3) 1 d PD A 1
H11E H -0.3378 -0.8609 0.1198 0.152 Uiso 0.52(3) 1 calc PR A 1
H11F H -0.4485 -0.9521 0.0917 0.152 Uiso 0.52(3) 1 calc PR A 1
C113 C -0.391(4) -0.856(3) 0.0199(18) 0.121(13) Uiso 0.52(3) 1 d PD A 1
H11G H -0.3090 -0.8268 0.0202 0.145 Uiso 0.52(3) 1 calc PR A 1
H11H H -0.4092 -0.9272 -0.0072 0.145 Uiso 0.52(3) 1 calc PR A 1
O120 O -0.479(4) -0.857(4) 0.001(2) 0.167(16) Uiso 0.48(3) 1 d PD A 2
C120 C -0.535(4) -0.773(4) 0.0348(19) 0.138(18) Uiso 0.48(3) 1 d PD A 2
H12A H -0.6165 -0.8042 0.0344 0.165 Uiso 0.48(3) 1 calc PR A 2
H12B H -0.5345 -0.7062 0.0090 0.165 Uiso 0.48(3) 1 calc PR A 2
C121 C -0.482(4) -0.736(4) 0.1044(19) 0.123(17) Uiso 0.48(3) 1 d PD A 2
H12C H -0.5415 -0.7204 0.1312 0.148 Uiso 0.48(3) 1 calc PR A 2
H12D H -0.4234 -0.6694 0.1067 0.148 Uiso 0.48(3) 1 calc PR A 2
C122 C -0.427(5) -0.838(4) 0.125(2) 0.16(2) Uiso 0.48(3) 1 d PD A 2
H12E H -0.3541 -0.8174 0.1564 0.188 Uiso 0.48(3) 1 calc PR A 2
H12F H -0.4804 -0.8907 0.1457 0.188 Uiso 0.48(3) 1 calc PR A 2
C123 C -0.406(8) -0.886(6) 0.061(3) 0.23(4) Uiso 0.48(3) 1 d PD A 2
H12G H -0.3244 -0.8621 0.0568 0.278 Uiso 0.48(3) 1 calc PR A 2
H12H H -0.4165 -0.9684 0.0615 0.278 Uiso 0.48(3) 1 calc PR A 2

loop_
_atom_site_aniso_label
_atom_site_aniso_U_11
_atom_site_aniso_U_22
_atom_site_aniso_U_33
_atom_site_aniso_U_23
_atom_site_aniso_U_13
_atom_site_aniso_U_12
Br1 0.0586(7) 0.0411(5) 0.0607(6) 0.0057(4) -0.0002(5) -0.0011(4)
Br2 0.0687(8) 0.0556(6) 0.0572(6) 0.0101(5) 0.0191(6) 0.0100(5)
Ge1 0.0413(5) 0.0290(4) 0.0335(4) 0.0029(3) 0.0041(4) 0.0020(3)
Ge2 0.0363(5) 0.0348(4) 0.0354(4) 0.0042(3) 0.0047(4) 0.0038(3)
Ge3 0.0342(5) 0.0344(4) 0.0308(4) 0.0003(3) 0.0066(4) 0.0028(3)
Ge4 0.0329(5) 0.0290(4) 0.0296(4) 0.0001(3) 0.0034(4) 0.0014(3)
Ge5 0.0325(5) 0.0302(4) 0.0340(4) -0.0002(3) 0.0061(4) 0.0034(3)
Ge6 0.0366(5) 0.0286(4) 0.0318(4) -0.0006(3) 0.0034(4) 0.0012(3)
Mn1 0.0410(8) 0.0398(7) 0.0403(7) 0.0093(5) 0.0043(6) 0.0055(5)
Mn2 0.0454(8) 0.0319(6) 0.0358(7) 0.0039(5) 0.0044(6) 0.0047(5)
Mn3 0.0362(8) 0.0466(7) 0.0322(6) -0.0020(5) 0.0067(6) 0.0040(5)
Mn4 0.0351(8) 0.0333(6) 0.0340(6) -0.0021(5) 0.0038(6) 0.0005(5)
Mn5 0.0348(8) 0.0428(7) 0.0403(7) -0.0040(5) 0.0090(6) 0.0033(5)
Mn6 0.0415(8) 0.0329(6) 0.0345(6) -0.0003(5) 0.0002(6) 0.0018(5)
O1A 0.049(4) 0.050(4) 0.049(4) 0.001(3) 0.007(3) -0.001(3)
O1D 0.067(5) 0.045(4) 0.076(5) -0.006(3) 0.016(4) 0.009(3)
O1E 0.081(6) 0.066(4) 0.063(5) 0.008(4) 0.033(5) 0.028(4)
O1B 0.063(5) 0.060(4) 0.078(5) 0.017(4) 0.019(5) -0.015(4)
O1C 0.071(6) 0.095(6) 0.057(5) 0.037(4) 0.002(4) 0.031(5)
O2B 0.060(5) 0.057(4) 0.062(5) 0.013(3) 0.007(4) -0.011(4)
O2D 0.072(5) 0.051(4) 0.043(4) -0.005(3) -0.005(4) 0.003(3)
O2C 0.070(5) 0.044(3) 0.038(3) -0.001(3) 0.003(3) -0.002(3)
O2A 0.063(5) 0.042(4) 0.080(5) 0.020(3) 0.008(4) 0.016(3)
O2E 0.067(5) 0.056(4) 0.043(4) 0.002(3) 0.016(4) 0.002(3)
O3A 0.050(5) 0.113(6) 0.046(4) -0.013(4) 0.015(4) 0.014(4)
O3D 0.079(6) 0.048(4) 0.059(5) 0.012(3) 0.012(4) 0.000(4)
O3C 0.077(6) 0.052(4) 0.059(5) 0.002(3) 0.002(4) 0.010(4)
O3B 0.056(5) 0.058(4) 0.051(4) -0.014(3) -0.004(4) 0.016(3)
O3E 0.048(5) 0.068(4) 0.045(4) -0.004(3) 0.005(4) -0.004(3)
O4B 0.049(4) 0.050(4) 0.056(4) 0.001(3) 0.004(4) 0.015(3)
O4A 0.054(5) 0.060(4) 0.047(4) 0.019(3) 0.012(4) 0.005(3)
O4E 0.053(4) 0.040(3) 0.068(5) -0.007(3) 0.014(4) 0.009(3)
O4D 0.049(5) 0.074(5) 0.058(4) -0.037(4) 0.002(4) -0.001(3)
O4C 0.058(5) 0.072(5) 0.085(6) 0.034(4) 0.031(5) 0.006(4)
O5D 0.048(5) 0.077(5) 0.048(4) 0.010(4) 0.008(4) 0.011(4)
O5B 0.055(5) 0.061(4) 0.047(4) 0.000(3) 0.002(4) 0.006(3)
O5C 0.079(6) 0.034(3) 0.072(5) -0.001(3) 0.016(4) -0.004(3)
O5A 0.044(5) 0.112(6) 0.061(5) -0.015(4) 0.020(4) 0.025(4)
O5E 0.063(6) 0.062(5) 0.073(5) 0.005(4) 0.004(4) -0.015(4)
O6E 0.065(5) 0.049(4) 0.042(4) 0.011(3) 0.006(3) -0.002(3)
O6A 0.049(5) 0.063(4) 0.059(4) 0.001(3) 0.013(4) 0.015(3)
O6B 0.059(5) 0.074(5) 0.049(4) 0.000(3) 0.010(4) 0.031(4)
O6D 0.089(6) 0.064(4) 0.049(4) 0.018(4) 0.023(4) 0.029(4)
O6C 0.067(5) 0.047(4) 0.054(4) -0.013(3) -0.014(4) -0.008(3)
O100 0.155(16) 0.111(11) 0.36(3) 0.030(14) 0.098(19) 0.020(10)
C1A 0.044(6) 0.044(5) 0.042(5) 0.006(4) 0.004(4) 0.008(4)
C1E 0.054(6) 0.055(5) 0.039(5) 0.023(4) 0.007(5) 0.011(5)
C1D 0.054(6) 0.031(4) 0.053(5) 0.010(4) 0.009(5) 0.004(4)
C1C 0.051(7) 0.060(6) 0.055(6) 0.012(5) 0.012(5) 0.013(5)
C1B 0.051(7) 0.057(6) 0.045(5) 0.015(4) 0.002(5) 0.008(5)
C2D 0.052(6) 0.038(4) 0.054(6) 0.007(4) 0.010(5) 0.011(4)
C2C 0.045(6) 0.039(4) 0.048(5) 0.013(4) 0.010(5) 0.006(4)
C2B 0.063(7) 0.037(4) 0.039(5) 0.001(4) 0.003(5) 0.008(4)
C2A 0.047(6) 0.041(5) 0.049(5) 0.002(4) 0.008(5) -0.003(4)
C2E 0.050(6) 0.037(4) 0.040(5) 0.003(4) 0.005(5) 0.004(4)
C3D 0.050(6) 0.057(6) 0.035(5) 0.002(4) 0.011(4) 0.004(4)
C3C 0.053(7) 0.058(6) 0.029(4) -0.010(4) -0.008(4) 0.015(5)
C3B 0.042(6) 0.047(5) 0.041(5) -0.011(4) 0.007(5) 0.012(4)
C3A 0.047(6) 0.067(6) 0.034(5) -0.006(4) 0.003(5) 0.001(5)
C3E 0.045(6) 0.052(5) 0.045(5) 0.001(4) 0.018(5) 0.005(4)
C4B 0.045(6) 0.046(5) 0.030(4) -0.005(3) 0.005(4) -0.009(4)
C4A 0.038(5) 0.049(5) 0.032(4) -0.003(4) -0.004(4) 0.006(4)
C4E 0.050(6) 0.031(4) 0.037(5) -0.005(3) 0.011(4) -0.009(4)
C4D 0.045(6) 0.051(5) 0.048(5) -0.008(4) 0.013(5) 0.002(4)
C4C 0.035(5) 0.047(5) 0.065(6) 0.005(4) 0.008(5) -0.002(4)
C5D 0.031(5) 0.050(5) 0.044(5) 0.000(4) 0.011(4) 0.003(4)
C5C 0.039(6) 0.048(5) 0.051(5) -0.010(4) 0.004(5) 0.014(4)
C5B 0.050(6) 0.043(5) 0.043(5) -0.009(4) 0.016(5) 0.000(4)
C5A 0.039(6) 0.075(7) 0.048(6) -0.010(5) -0.004(5) 0.001(5)
C5E 0.046(6) 0.070(7) 0.044(5) -0.004(5) 0.013(5) -0.001(5)
C6E 0.035(5) 0.039(4) 0.046(5) -0.007(4) -0.003(4) -0.004(4)
C6D 0.057(6) 0.036(4) 0.040(5) -0.003(4) 0.005(4) 0.019(4)
C6C 0.059(7) 0.048(5) 0.040(5) 0.004(4) -0.001(5) 0.006(5)
C6B 0.065(7) 0.037(4) 0.030(4) 0.000(3) -0.004(5) 0.006(4)
C6A 0.053(6) 0.040(4) 0.028(4) 0.005(3) 0.001(4) -0.005(4)
C100 0.088(12) 0.066(9) 0.24(3) -0.002(11) 0.069(15) 0.004(8)
C101 0.031(6) 0.064(6) 0.089(9) -0.003(6) 0.006(6) -0.005(5)
C102 0.064(10) 0.102(11) 0.146(16) 0.048(11) 0.030(11) 0.027(8)
C103 0.104(12) 0.085(9) 0.054(7) 0.006(6) 0.014(8) -0.011(8)

loop_
_atom_type_symbol
_atom_type_description
_atom_type_scat_dispersion_real
_atom_type_scat_dispersion_imag
_atom_type_scat_source
C C 0.0033 0.0016 'International Tables Vol C Tables 4.2.6.8 and 6.1.1.4'
O O 0.0106 0.0060 'International Tables Vol C Tables 4.2.6.8 and 6.1.1.4'
Mn Mn 0.3368 0.7283 'International Tables Vol C Tables 4.2.6.8 and 6.1.1.4'
Ge Ge 0.1547 1.8001 'International Tables Vol C Tables 4.2.6.8 and 6.1.1.4'
Br Br -0.2901 2.4595 'International Tables Vol C Tables 4.2.6.8 and 6.1.1.4'
H H 0.0000 0.0000 'International Tables Vol C Tables 4.2.6.8 and 6.1.1.4'

loop_
_geom_angle_atom_site_label_1
_geom_angle_atom_site_label_2
_geom_angle_atom_site_label_3
_geom_angle
_geom_angle_site_symmetry_1
_geom_angle_site_symmetry_3
_geom_angle_publ_flag
Br2 Ge1 Ge4 104.76(4) . . ?
Br2 Ge1 Ge6 103.26(5) . . ?
Ge4 Ge1 Ge6 78.89(4) . . ?
Br2 Ge1 Mn2 105.21(5) . . ?
Ge4 Ge1 Mn2 128.79(5) . . ?
Ge6 Ge1 Mn2 131.42(5) . . ?
Br1 Ge2 Ge5 103.52(5) . . ?
Br1 Ge2 Ge3 104.53(5) . . ?
Ge5 Ge2 Ge3 78.56(4) . . ?
Br1 Ge2 Mn1 105.61(5) . . ?
Ge5 Ge2 Mn1 128.50(5) . . ?
Ge3 Ge2 Mn1 131.45(5) . . ?
Ge2 Ge3 Ge6 89.41(4) . . ?
Ge2 Ge3 Mn3 125.65(5) . . ?
Ge6 Ge3 Mn3 130.42(5) . . ?
Ge2 Ge3 Ge4 86.29(4) . . ?
Ge6 Ge3 Ge4 77.72(4) . . ?
Mn3 Ge3 Ge4 131.24(5) . . ?
Ge1 Ge4 Ge5 86.80(4) . . ?
Ge1 Ge4 Ge3 88.53(4) . . ?
Ge5 Ge4 Ge3 77.31(4) . . ?
Ge1 Ge4 Mn4 122.81(5) . . ?
Ge5 Ge4 Mn4 130.31(5) . . ?
Ge3 Ge4 Mn4 134.82(5) . . ?
Ge2 Ge5 Mn5 124.37(5) . . ?
Ge2 Ge5 Ge6 89.23(4) . . ?
Mn5 Ge5 Ge6 134.17(5) . . ?
Ge2 Ge5 Ge4 86.41(4) . . ?
Mn5 Ge5 Ge4 128.67(5) . . ?
Ge6 Ge5 Ge4 77.65(4) . . ?
Ge1 Ge6 Ge3 88.71(4) . . ?
Ge1 Ge6 Mn6 123.09(5) . . ?
Ge3 Ge6 Mn6 131.78(5) . . ?
Ge1 Ge6 Ge5 86.67(4) . . ?
Ge3 Ge6 Ge5 77.64(3) . . ?
Mn6 Ge6 Ge5 132.96(5) . . ?
C1C Mn1 C1A 95.4(5) . . ?
C1C Mn1 C1D 93.6(4) . . ?
C1A Mn1 C1D 91.2(4) . . ?
C1C Mn1 C1E 94.4(4) . . ?
C1A Mn1 C1E 89.8(4) . . ?
C1D Mn1 C1E 171.8(4) . . ?
C1C Mn1 C1B 93.0(5) . . ?
C1A Mn1 C1B 171.6(4) . . ?
C1D Mn1 C1B 88.7(4) . . ?
C1E Mn1 C1B 89.2(5) . . ?
C1C Mn1 Ge2 177.3(3) . . ?
C1A Mn1 Ge2 83.4(3) . . ?
C1D Mn1 Ge2 84.1(3) . . ?
C1E Mn1 Ge2 87.9(3) . . ?
C1B Mn1 Ge2 88.3(3) . . ?
C2A Mn2 C2E 92.7(4) . . ?
C2A Mn2 C2D 95.5(4) . . ?
C2E Mn2 C2D 91.6(4) . . ?
C2A Mn2 C2C 94.9(4) . . ?
C2E Mn2 C2C 88.0(4) . . ?
C2D Mn2 C2C 169.7(4) . . ?
C2A Mn2 C2B 92.1(4) . . ?
C2E Mn2 C2B 174.9(4) . . ?
C2D Mn2 C2B 89.4(4) . . ?
C2C Mn2 C2B 90.1(4) . . ?
C2A Mn2 Ge1 179.0(3) . . ?
C2E Mn2 Ge1 87.3(3) . . ?
C2D Mn2 Ge1 85.5(3) . . ?
C2C Mn2 Ge1 84.2(3) . . ?
C2B Mn2 Ge1 87.9(3) . . ?
C3A Mn3 C3C 93.9(5) . . ?
C3A Mn3 C3E 94.6(4) . . ?
C3C Mn3 C3E 91.1(4) . . ?
C3A Mn3 C3B 95.4(4) . . ?
C3C Mn3 C3B 85.2(4) . . ?
C3E Mn3 C3B 169.6(4) . . ?
C3A Mn3 C3D 94.2(4) . . ?
C3C Mn3 C3D 171.0(5) . . ?
C3E Mn3 C3D 92.2(4) . . ?
C3B Mn3 C3D 90.1(4) . . ?
C3A Mn3 Ge3 176.9(3) . . ?
C3C Mn3 Ge3 88.1(3) . . ?
C3E Mn3 Ge3 83.0(3) . . ?
C3B Mn3 Ge3 87.2(3) . . ?
C3D Mn3 Ge3 84.0(3) . . ?
C4D Mn4 C4A 92.8(4) . . ?
C4D Mn4 C4C 93.6(4) . . ?
C4A Mn4 C4C 173.6(4) . . ?
C4D Mn4 C4B 90.7(4) . . ?
C4A Mn4 C4B 90.7(4) . . ?
C4C Mn4 C4B 89.0(4) . . ?
C4D Mn4 C4E 94.9(4) . . ?
C4A Mn4 C4E 87.7(4) . . ?
C4C Mn4 C4E 92.0(4) . . ?
C4B Mn4 C4E 174.3(4) . . ?
C4D Mn4 Ge4 175.9(3) . . ?
C4A Mn4 Ge4 84.2(3) . . ?
C4C Mn4 Ge4 89.4(3) . . ?
C4B Mn4 Ge4 86.5(3) . . ?
C4E Mn4 Ge4 87.8(3) . . ?
C5A Mn5 C5D 93.4(4) . . ?
C5A Mn5 C5E 93.0(5) . . ?
C5D Mn5 C5E 90.0(4) . . ?
C5A Mn5 C5C 92.8(4) . . ?
C5D Mn5 C5C 88.8(4) . . ?
C5E Mn5 C5C 174.1(4) . . ?
C5A Mn5 C5B 92.3(4) . . ?
C5D Mn5 C5B 174.0(4) . . ?
C5E Mn5 C5B 91.5(4) . . ?
C5C Mn5 C5B 89.1(4) . . ?
C5A Mn5 Ge5 177.8(3) . . ?
C5D Mn5 Ge5 88.5(3) . . ?
C5E Mn5 Ge5 88.1(3) . . ?
C5C Mn5 Ge5 86.1(3) . . ?
C5B Mn5 Ge5 85.7(3) . . ?
C6C Mn6 C6D 95.9(4) . . ?
C6C Mn6 C6B 91.2(4) . . ?
C6D Mn6 C6B 85.1(4) . . ?
C6C Mn6 C6E 91.1(4) . . ?
C6D Mn6 C6E 172.9(4) . . ?
C6B Mn6 C6E 93.6(4) . . ?
C6C Mn6 C6A 96.0(4) . . ?
C6D Mn6 C6A 89.9(4) . . ?
C6B Mn6 C6A 171.6(4) . . ?
C6E Mn6 C6A 90.5(4) . . ?
C6C Mn6 Ge6 172.4(3) . . ?
C6D Mn6 Ge6 91.1(3) . . ?
C6B Mn6 Ge6 86.3(3) . . ?
C6E Mn6 Ge6 81.8(3) . . ?
C6A Mn6 Ge6 87.0(3) . . ?
C103 O100 C100 99.2(13) . . ?
O1A C1A Mn1 179.1(9) . . ?
O1E C1E Mn1 176.5(9) . . ?
O1D C1D Mn1 178.8(8) . . ?
O1C C1C Mn1 178.8(10) . . ?
O1B C1B Mn1 177.5(9) . . ?
O2D C2D Mn2 178.7(9) . . ?
O2C C2C Mn2 177.5(9) . . ?
O2B C2B Mn2 177.4(9) . . ?
O2A C2A Mn2 178.8(9) . . ?
O2E C2E Mn2 178.2(9) . . ?
O3D C3D Mn3 178.6(9) . . ?
O3C C3C Mn3 177.1(8) . . ?
O3B C3B Mn3 175.9(9) . . ?
O3A C3A Mn3 177.3(9) . . ?
O3E C3E Mn3 178.4(9) . . ?
O4B C4B Mn4 177.9(9) . . ?
O4A C4A Mn4 178.2(8) . . ?
O4E C4E Mn4 176.5(9) . . ?
O4D C4D Mn4 177.9(10) . . ?
O4C C4C Mn4 175.7(10) . . ?
O5D C5D Mn5 176.4(8) . . ?
O5C C5C Mn5 176.5(10) . . ?
O5B C5B Mn5 177.2(8) . . ?
O5A C5A Mn5 177.4(10) . . ?
O5E C5E Mn5 174.5(10) . . ?
O6E C6E Mn6 178.5(9) . . ?
O6D C6D Mn6 177.4(9) . . ?
O6C C6C Mn6 178.2(9) . . ?
O6B C6B Mn6 175.0(8) . . ?
O6A C6A Mn6 176.9(8) . . ?
C101 C100 O100 108.7(14) . . ?
C100 C101 C102 111.4(12) . . ?
C101 C102 C103 105.5(12) . . ?
C102 C103 O100 102.3(13) . . ?
C110 O110 C113 95(3) . . ?
O110 C110 C111 102(3) . . ?
C110 C111 C112 100.6(18) . . ?
C113 C112 C111 100.6(17) . . ?
O110 C113 C112 111(3) . . ?
C123 O120 C120 96(4) . . ?
O120 C120 C121 117(3) . . ?
C120 C121 C122 100.9(19) . . ?
C123 C122 C121 100.7(19) . . ?
O120 C123 C122 117(4) . . ?

loop_
_geom_bond_atom_site_label_1
_geom_bond_atom_site_label_2
_geom_bond_distance
_geom_bond_site_symmetry_2
_geom_bond_publ_flag
Br1 Ge2 2.3934(14) . ?
Br2 Ge1 2.4037(14) . ?
Ge1 Ge4 2.4862(11) . ?
Ge1 Ge6 2.4944(13) . ?
Ge1 Mn2 2.5365(15) . ?
Ge2 Ge5 2.4929(12) . ?
Ge2 Ge3 2.4937(12) . ?
Ge2 Mn1 2.5362(16) . ?
Ge3 Ge6 2.5138(12) . ?
Ge3 Mn3 2.5286(15) . ?
Ge3 Ge4 2.5296(12) . ?
Ge4 Ge5 2.5246(13) . ?
Ge4 Mn4 2.5374(15) . ?
Ge5 Mn5 2.5214(15) . ?
Ge5 Ge6 2.5225(11) . ?
Ge6 Mn6 2.5215(15) . ?
Mn1 C1C 1.823(11) . ?
Mn1 C1A 1.846(10) . ?
Mn1 C1D 1.849(10) . ?
Mn1 C1E 1.853(11) . ?
Mn1 C1B 1.859(11) . ?
Mn2 C2A 1.834(10) . ?
Mn2 C2E 1.842(10) . ?
Mn2 C2D 1.844(11) . ?
Mn2 C2C 1.854(10) . ?
Mn2 C2B 1.876(11) . ?
Mn3 C3A 1.822(10) . ?
Mn3 C3C 1.835(11) . ?
Mn3 C3E 1.839(11) . ?
Mn3 C3B 1.849(10) . ?
Mn3 C3D 1.874(10) . ?
Mn4 C4D 1.832(11) . ?
Mn4 C4A 1.846(10) . ?
Mn4 C4C 1.849(10) . ?
Mn4 C4B 1.850(10) . ?
Mn4 C4E 1.861(10) . ?
Mn5 C5A 1.841(11) . ?
Mn5 C5D 1.849(10) . ?
Mn5 C5E 1.853(11) . ?
Mn5 C5C 1.868(10) . ?
Mn5 C5B 1.881(12) . ?
Mn6 C6C 1.825(10) . ?
Mn6 C6D 1.853(9) . ?
Mn6 C6B 1.858(11) . ?
Mn6 C6E 1.880(10) . ?
Mn6 C6A 1.885(11) . ?
O1A C1A 1.145(11) . ?
O1D C1D 1.139(11) . ?
O1E C1E 1.136(12) . ?
O1B C1B 1.135(12) . ?
O1C C1C 1.157(13) . ?
O2B C2B 1.120(12) . ?
O2D C2D 1.156(12) . ?
O2C C2C 1.133(11) . ?
O2A C2A 1.135(12) . ?
O2E C2E 1.143(11) . ?
O3A C3A 1.148(12) . ?
O3D C3D 1.114(11) . ?
O3C C3C 1.135(12) . ?
O3B C3B 1.137(12) . ?
O3E C3E 1.154(12) . ?
O4B C4B 1.144(11) . ?
O4A C4A 1.149(11) . ?
O4E C4E 1.132(11) . ?
O4D C4D 1.142(12) . ?
O4C C4C 1.141(12) . ?
O5D C5D 1.141(12) . ?
O5B C5B 1.111(12) . ?
O5C C5C 1.137(11) . ?
O5A C5A 1.140(12) . ?
O5E C5E 1.157(12) . ?
O6E C6E 1.120(11) . ?
O6A C6A 1.118(12) . ?
O6B C6B 1.158(12) . ?
O6D C6D 1.132(11) . ?
O6C C6C 1.144(12) . ?
O100 C103 1.51(2) . ?
O100 C100 1.55(2) . ?
C100 C101 1.32(2) . ?
C101 C102 1.397(18) . ?
C102 C103 1.49(2) . ?
O110 C110 1.47(3) . ?
O110 C113 1.48(3) . ?
C110 C111 1.50(3) . ?
C111 C112 1.52(4) . ?
C112 C113 1.49(4) . ?
O120 C123 1.47(3) . ?
O120 C120 1.48(3) . ?
C120 C121 1.50(3) . ?
C121 C122 1.51(5) . ?
C122 C123 1.50(4) . ?
